data_1565652
loop_
_publ_author_name
'Louka, Febee R.'
'Haq, Sabriah J.'
'Guidry, Hollie R.'
'Williams, Bailey R.'
'Henary, Maher M.'
'Fischer, Roland C.'
'Torvisco, Ana'
'Massoud, Salah S.'
'Mautner, Franz A.'

_publ_section_title
;
 Polynuclear and coordination polymers of copper(II) complexes assembled
 by flexible polyamines and bridging rigid N-heterocyclic
 multicarboxylates
;
_journal_name_full 'Inorganica Chimica Acta'
_journal_page_first 119240
_journal_paper_doi 10.1016/j.ica.2019.119240
_journal_volume 500
_journal_year 2020
_chemical_formula_moiety 'C24 H24 Cu N6 O4, 1.5(H2 O)'
_chemical_formula_sum 'C24 H27 Cu N6 O5.5'
_chemical_formula_weight 551.05
_chemical_name_common '[Cu(bdmpzpy)(2,6-pydc)]1.5H2O'
_space_group_crystal_system monoclinic
_space_group_IT_number 4
_space_group_name_Hall 'P 2yb'
_space_group_name_H-M_alt 'P 1 21 1'
_atom_sites_solution_hydrogens mixed
_audit_creation_method SHELXL-2016/6
_cell_angle_alpha 90
_cell_angle_beta 100.8120(10)
_cell_angle_gamma 90
_cell_formula_units_Z 4
_cell_length_a 7.7746(2)
_cell_length_b 27.9151(9)
_cell_length_c 10.9829(4)
_cell_measurement_reflns_used 9508
_cell_measurement_temperature 100(2)
_cell_measurement_theta_max 33.138
_cell_measurement_theta_min 2.767
_cell_volume 2341.29(13)
_computing_cell_refinement 'Bruker SAINT'
_computing_data_collection 'Bruker APEX2'
_computing_data_reduction 'Bruker SAINT'
_computing_molecular_graphics 'Bruker SHELXTL'
_computing_publication_material 'Bruker SHELXTL'
_computing_structure_refinement 'SHELXL-2016/6 (Sheldrick, 2016)'
_diffrn_ambient_temperature 100(2)
_diffrn_measured_fraction_theta_full 1.000
_diffrn_measured_fraction_theta_max 1.000
_diffrn_measurement_device_type 'Bruker APEX-II CCD'
_diffrn_measurement_method \w-scans
_diffrn_radiation_type MoK\a
_diffrn_radiation_wavelength 0.71073
_diffrn_reflns_av_R_equivalents 0.0192
_diffrn_reflns_av_unetI/netI 0.0164
_diffrn_reflns_Laue_measured_fraction_full 1.000
_diffrn_reflns_Laue_measured_fraction_max 1.000
_diffrn_reflns_limit_h_max 10
_diffrn_reflns_limit_h_min -10
_diffrn_reflns_limit_k_max 39
_diffrn_reflns_limit_k_min -39
_diffrn_reflns_limit_l_max 15
_diffrn_reflns_limit_l_min -15
_diffrn_reflns_number 63388
_diffrn_reflns_point_group_measured_fraction_full 1.000
_diffrn_reflns_point_group_measured_fraction_max 1.000
_diffrn_reflns_theta_full 25.242
_diffrn_reflns_theta_max 29.999
_diffrn_reflns_theta_min 1.888
_exptl_absorpt_coefficient_mu 0.986
_exptl_absorpt_correction_T_max 0.8198
_exptl_absorpt_correction_T_min 0.6232
_exptl_absorpt_correction_type multi-scan
_exptl_absorpt_process_details SADABS
_exptl_crystal_colour blue
_exptl_crystal_density_diffrn 1.563
_exptl_crystal_description Prism
_exptl_crystal_F_000 1144
_exptl_crystal_size_max 0.530
_exptl_crystal_size_mid 0.320
_exptl_crystal_size_min 0.210
_refine_diff_density_max 0.645
_refine_diff_density_min -0.367
_refine_diff_density_rms 0.054
_refine_ls_abs_structure_details
;
 Refined as an inversion twin.
;
_refine_ls_abs_structure_Flack 0.597(7)
_refine_ls_extinction_coef .
_refine_ls_extinction_method none
_refine_ls_goodness_of_fit_ref 1.065
_refine_ls_hydrogen_treatment mixed
_refine_ls_matrix_type full
_refine_ls_number_parameters 685
_refine_ls_number_reflns 13322
_refine_ls_number_restraints 7
_refine_ls_restrained_S_all 1.065
_refine_ls_R_factor_all 0.0255
_refine_ls_R_factor_gt 0.0245
_refine_ls_shift/su_max 0.001
_refine_ls_shift/su_mean 0.000
_refine_ls_structure_factor_coef Fsqd
_refine_ls_weighting_details 'w=1/[\s^2^(Fo^2^)+(0.0355P)^2^+0.9405P] where P=(Fo^2^+2Fc^2^)/3'
_refine_ls_weighting_scheme calc
_refine_ls_wR_factor_gt 0.0645
_refine_ls_wR_factor_ref 0.0650
_reflns_Friedel_coverage 0.963
_reflns_Friedel_fraction_full 1.000
_reflns_Friedel_fraction_max 1.000
_reflns_number_gt 12992
_reflns_number_total 13322
_reflns_threshold_expression 'I > 2\s(I)'
_cod_data_source_file ICA-2020-500-119240.cif
_cod_data_source_block s1754i
_cod_depositor_comments
;

2022-05-06
Z value and formula fixed to values more according to usual
chemical conventions.                 miguel
;
_cod_original_formula_sum 'C48 H54 Cu2 N12 O11'
_cod_original_formula_weight 1102.10
_cod_original_formula_moiety '2(C24 H24 Cu N6 O4), 3(H2 O)'
_cod_original_formula_units_Z 2
_cod_original_sg_symbol_H-M 'P 21'
_cod_database_code 1565652
_shelx_shelxl_version_number 2016/6
_shelx_space_group_comment
;
The symmetry employed for this shelxl refinement is uniquely defined
by the following loop, which should always be used as a source of
symmetry information in preference to the above space-group names.
They are only intended as comments.
;
_shelx_estimated_absorpt_t_min 0.623
_shelx_estimated_absorpt_t_max 0.820

loop_
_space_group_symop_operation_xyz
'x, y, z'
'-x, y+1/2, -z'

loop_
_atom_site_label
_atom_site_type_symbol
_atom_site_fract_x
_atom_site_fract_y
_atom_site_fract_z
_atom_site_U_iso_or_equiv
_atom_site_adp_type
_atom_site_occupancy
_atom_site_site_symmetry_order
_atom_site_calc_flag
_atom_site_refinement_flags_posn
_atom_site_refinement_flags_adp
_atom_site_refinement_flags_occupancy
_atom_site_disorder_assembly
_atom_site_disorder_group
C1 C -0.3069(3) 0.41220(9) -0.0139(2) 0.0180(5) Uani 1 1 d . . . . .
H1A H -0.280800 0.419508 0.074937 0.027 Uiso 1 1 calc R U . . .
H1B H -0.430330 0.403160 -0.038167 0.027 Uiso 1 1 calc R U . . .
H1C H -0.283495 0.440522 -0.060978 0.027 Uiso 1 1 calc R U . . .
C2 C -0.1936(3) 0.37157(9) -0.0406(2) 0.0136(4) Uani 1 1 d . . . . .
C3 C -0.2446(3) 0.32406(9) -0.0725(2) 0.0165(4) Uani 1 1 d . . . . .
H3 H -0.359512 0.311202 -0.082531 0.020 Uiso 1 1 calc R U . . .
C4 C -0.0940(3) 0.29981(9) -0.0863(2) 0.0142(4) Uani 1 1 d . . . . .
C5 C -0.0651(3) 0.24865(8) -0.1174(2) 0.0202(5) Uani 1 1 d . . . . .
H5A H -0.016653 0.247174 -0.193520 0.030 Uiso 1 1 calc R U . . .
H5B H -0.176884 0.231422 -0.129847 0.030 Uiso 1 1 calc R U . . .
H5C H 0.017103 0.233809 -0.049298 0.030 Uiso 1 1 calc R U . . .
C6 C 0.2235(3) 0.32511(8) -0.0655(2) 0.0126(4) Uani 1 1 d . . . . .
H6A H 0.261951 0.348361 -0.123003 0.015 Uiso 1 1 calc R U . . .
H6B H 0.242051 0.292431 -0.095576 0.015 Uiso 1 1 calc R U . . .
C7 C 0.3306(3) 0.33173(8) 0.0625(2) 0.0114(4) Uani 1 1 d . . . . .
C8 C 0.4353(3) 0.29499(8) 0.1217(2) 0.0141(4) Uani 1 1 d . . . . .
H8 H 0.441490 0.265021 0.081749 0.017 Uiso 1 1 calc R U . . .
C9 C 0.5306(3) 0.30296(8) 0.2401(2) 0.0151(4) Uani 1 1 d . . . . .
H9 H 0.602718 0.278461 0.282718 0.018 Uiso 1 1 calc R U . . .
C10 C 0.5189(3) 0.34742(9) 0.2954(2) 0.0146(4) Uani 1 1 d . . . . .
H10 H 0.584057 0.353797 0.375958 0.018 Uiso 1 1 calc R U . . .
C11 C 0.4111(3) 0.38222(8) 0.2316(2) 0.0121(4) Uani 1 1 d . . . . .
C12 C 0.3924(3) 0.43076(9) 0.2876(2) 0.0134(4) Uani 1 1 d . . . . .
H12A H 0.268243 0.436311 0.292775 0.016 Uiso 1 1 calc R U . . .
H12B H 0.462321 0.431748 0.372805 0.016 Uiso 1 1 calc R U . . .
C13 C 0.6910(4) 0.50191(10) 0.3758(2) 0.0225(5) Uani 1 1 d . . . . .
H13A H 0.619393 0.511920 0.435784 0.034 Uiso 1 1 calc R U . . .
H13B H 0.787595 0.524615 0.377419 0.034 Uiso 1 1 calc R U . . .
H13C H 0.738552 0.469861 0.397392 0.034 Uiso 1 1 calc R U . . .
C14 C 0.5802(3) 0.50090(8) 0.2484(2) 0.0151(4) Uani 1 1 d . . . . .
C15 C 0.5808(3) 0.52970(9) 0.1468(2) 0.0159(4) Uani 1 1 d . . . . .
H15 H 0.655685 0.556250 0.142128 0.019 Uiso 1 1 calc R U . . .
C16 C 0.4499(3) 0.51246(8) 0.0518(2) 0.0135(4) Uani 1 1 d . . . . .
C17 C 0.4020(3) 0.53110(9) -0.0780(2) 0.0187(5) Uani 1 1 d . . . . .
H17A H 0.403567 0.504728 -0.136717 0.028 Uiso 1 1 calc R U . . .
H17B H 0.486607 0.555627 -0.091608 0.028 Uiso 1 1 calc R U . . .
H17C H 0.284468 0.545150 -0.090736 0.028 Uiso 1 1 calc R U . . .
C18 C -0.0286(3) 0.51513(8) 0.0064(2) 0.0126(4) Uani 1 1 d . . . . .
C19 C -0.1119(3) 0.55627(9) -0.0473(2) 0.0172(5) Uani 1 1 d . . . . .
H19 H -0.146393 0.580899 0.002746 0.021 Uiso 1 1 calc R U . . .
C20 C -0.1434(3) 0.56049(9) -0.1760(3) 0.0193(5) Uani 1 1 d . . . . .
H20 H -0.205370 0.587406 -0.215007 0.023 Uiso 1 1 calc R U . . .
C21 C -0.0837(3) 0.52500(9) -0.2474(2) 0.0177(4) Uani 1 1 d . . . . .
H21 H -0.105630 0.527093 -0.335274 0.021 Uiso 1 1 calc R U . . .
C22 C 0.0088(3) 0.48654(8) -0.1869(2) 0.0129(4) Uani 1 1 d . . . . .
C23 C 0.0015(3) 0.50460(9) 0.1448(2) 0.0134(4) Uani 1 1 d . . . . .
C24 C 0.1001(3) 0.44910(8) -0.2536(2) 0.0151(4) Uani 1 1 d . . . . .
N1 N -0.0197(3) 0.37635(7) -0.03492(19) 0.0122(4) Uani 1 1 d . . . . .
N2 N 0.0378(3) 0.33223(7) -0.06409(19) 0.0124(4) Uani 1 1 d . . . . .
N3 N 0.3188(2) 0.37484(7) 0.11613(19) 0.0112(4) Uani 1 1 d . . . . .
N4 N 0.4516(2) 0.46832(7) 0.21356(18) 0.0123(4) Uani 1 1 d . . . . .
N5 N 0.3696(3) 0.47444(7) 0.09294(19) 0.0123(4) Uani 1 1 d . . . . .
N6 N 0.0302(3) 0.48164(7) -0.06361(19) 0.0114(3) Uani 1 1 d . . . . .
O1 O 0.0245(2) 0.46083(6) 0.17347(16) 0.0147(3) Uani 1 1 d . . . . .
O2 O 0.0019(2) 0.53891(6) 0.21705(17) 0.0179(3) Uani 1 1 d . . . . .
O3 O 0.2135(2) 0.42364(6) -0.18506(15) 0.0167(3) Uani 1 1 d . . . . .
O4 O 0.0572(3) 0.44741(7) -0.36896(17) 0.0232(4) Uani 1 1 d . . . . .
Cu1 Cu 0.16924(3) 0.42787(2) 0.02319(2) 0.01008(6) Uani 1 1 d . . . . .
C25 C 0.1148(3) 0.13461(9) 0.6150(2) 0.0193(5) Uani 1 1 d . . . . .
H25A H 0.232275 0.120550 0.626962 0.029 Uiso 1 1 calc R U . . .
H25B H 0.030528 0.110113 0.629328 0.029 Uiso 1 1 calc R U . . .
H25C H 0.114086 0.161038 0.673625 0.029 Uiso 1 1 calc R U . . .
C26 C 0.0654(3) 0.15305(8) 0.4858(2) 0.0144(4) Uani 1 1 d . . . . .
C27 C -0.0609(3) 0.13402(9) 0.3900(2) 0.0176(4) Uani 1 1 d . . . . .
H27 H -0.129947 0.106208 0.394121 0.021 Uiso 1 1 calc R U . . .
C28 C -0.0656(3) 0.16346(9) 0.2884(2) 0.0162(4) Uani 1 1 d . . . . .
C29 C -0.1734(4) 0.16114(10) 0.1614(3) 0.0232(5) Uani 1 1 d . . . . .
H29A H -0.238606 0.191138 0.143153 0.035 Uiso 1 1 calc R U . . .
H29B H -0.255809 0.134330 0.156397 0.035 Uiso 1 1 calc R U . . .
H29C H -0.096766 0.156417 0.101021 0.035 Uiso 1 1 calc R U . . .
C30 C 0.1106(3) 0.23632(9) 0.2505(2) 0.0138(4) Uani 1 1 d . . . . .
H30A H 0.038259 0.235413 0.166140 0.017 Uiso 1 1 calc R U . . .
H30B H 0.234196 0.231223 0.243135 0.017 Uiso 1 1 calc R U . . .
C31 C 0.0923(3) 0.28460(8) 0.3077(2) 0.0124(4) Uani 1 1 d . . . . .
C32 C -0.0154(3) 0.31982(8) 0.2444(2) 0.0141(4) Uani 1 1 d . . . . .
H32 H -0.081528 0.313577 0.164048 0.017 Uiso 1 1 calc R U . . .
C33 C -0.0255(3) 0.36423(8) 0.2997(2) 0.0155(4) Uani 1 1 d . . . . .
H33 H -0.097803 0.388808 0.257595 0.019 Uiso 1 1 calc R U . . .
C34 C 0.0723(3) 0.37211(8) 0.4181(2) 0.0145(4) Uani 1 1 d . . . . .
H34 H 0.067247 0.402062 0.458281 0.017 Uiso 1 1 calc R U . . .
C35 C 0.1775(3) 0.33529(8) 0.4761(2) 0.0118(4) Uani 1 1 d . . . . .
C36 C 0.2851(3) 0.34194(8) 0.6040(2) 0.0129(4) Uani 1 1 d . . . . .
H36A H 0.267804 0.374742 0.633756 0.015 Uiso 1 1 calc R U . . .
H36B H 0.246257 0.318923 0.661869 0.015 Uiso 1 1 calc R U . . .
C37 C 0.5770(3) 0.41739(9) 0.6565(2) 0.0197(5) Uani 1 1 d . . . . .
H37A H 0.495587 0.432535 0.588423 0.030 Uiso 1 1 calc R U . . .
H37B H 0.689520 0.434230 0.669222 0.030 Uiso 1 1 calc R U . . .
H37C H 0.528348 0.418998 0.732520 0.030 Uiso 1 1 calc R U . . .
C38 C 0.6035(3) 0.36620(9) 0.6250(2) 0.0147(4) Uani 1 1 d . . . . .
C39 C 0.7534(3) 0.34122(9) 0.6117(2) 0.0154(4) Uani 1 1 d . . . . .
H39 H 0.869159 0.353550 0.622925 0.018 Uiso 1 1 calc R U . . .
C40 C 0.7004(3) 0.29434(8) 0.5786(2) 0.0137(4) Uani 1 1 d . . . . .
C41 C 0.8124(3) 0.25342(9) 0.5516(2) 0.0174(4) Uani 1 1 d . . . . .
H41A H 0.797927 0.226254 0.605254 0.026 Uiso 1 1 calc R U . . .
H41B H 0.935460 0.263386 0.567129 0.026 Uiso 1 1 calc R U . . .
H41C H 0.777077 0.243873 0.464586 0.026 Uiso 1 1 calc R U . . .
C43 C 0.5427(3) 0.15279(8) 0.5326(2) 0.0126(4) Uani 1 1 d . . . . .
C44 C 0.6375(3) 0.11399(9) 0.5892(2) 0.0164(4) Uani 1 1 d . . . . .
H44 H 0.680295 0.090165 0.540780 0.020 Uiso 1 1 calc R U . . .
C45 C 0.6689(3) 0.11053(9) 0.7180(2) 0.0190(5) Uani 1 1 d . . . . .
H45 H 0.736602 0.084817 0.758522 0.023 Uiso 1 1 calc R U . . .
C46 C 0.6008(3) 0.14478(9) 0.7863(2) 0.0165(4) Uani 1 1 d . . . . .
H46 H 0.621430 0.143007 0.874180 0.020 Uiso 1 1 calc R U . . .
C47 C 0.5016(3) 0.18194(8) 0.7245(2) 0.0128(4) Uani 1 1 d . . . . .
C48 C 0.5069(3) 0.16223(8) 0.3926(2) 0.0128(4) Uani 1 1 d . . . . .
C49 C 0.4055(3) 0.21835(8) 0.7905(2) 0.0142(4) Uani 1 1 d . . . . .
N7 N 0.1377(3) 0.19250(7) 0.44519(19) 0.0129(4) Uani 1 1 d . . . . .
N8 N 0.0558(3) 0.19818(7) 0.32469(19) 0.0137(4) Uani 1 1 d . . . . .
N10 N 0.1869(2) 0.29231(7) 0.42250(18) 0.0112(3) Uani 1 1 d . . . . .
N11 N 0.4707(3) 0.33427(7) 0.60183(19) 0.0132(4) Uani 1 1 d . . . . .
N12 N 0.5267(3) 0.29008(7) 0.57238(19) 0.0121(4) Uani 1 1 d . . . . .
N13 N 0.4775(3) 0.18583(7) 0.6003(2) 0.0113(4) Uani 1 1 d . . . . .
O5 O 0.4802(2) 0.20555(6) 0.36225(16) 0.0157(3) Uani 1 1 d . . . . .
O6 O 0.5058(2) 0.12732(6) 0.32143(17) 0.0187(4) Uani 1 1 d . . . . .
O7 O 0.2902(2) 0.24279(6) 0.72207(15) 0.0159(3) Uani 1 1 d . . . . .
O8 O 0.4475(3) 0.21998(7) 0.90592(17) 0.0234(4) Uani 1 1 d . . . . .
O9 O 0.3063(4) 0.16002(9) 0.0777(2) 0.0376(6) Uani 1 1 d D . . . .
H2D H 0.371(6) 0.1578(18) 0.137(5) 0.056 Uiso 1 1 d D U . . .
H1D H 0.371(6) 0.1733(19) 0.025(5) 0.056 Uiso 1 1 d D U . . .
O10 O 0.1681(4) 0.51249(10) 0.4642(2) 0.0436(7) Uani 1 1 d D . . . .
H4D H 0.112(7) 0.5195(19) 0.394(5) 0.065 Uiso 1 1 d D U . . .
H3D H 0.128(7) 0.494(2) 0.502(5) 0.065 Uiso 1 1 d D U . . .
O11 O 0.5075(3) 0.02673(8) 0.3716(2) 0.0359(5) Uani 1 1 d D . . . .
H6D H 0.621(6) 0.0226(16) 0.425(4) 0.054 Uiso 1 1 d D U . . .
H5D H 0.496(6) 0.0615(16) 0.358(4) 0.054 Uiso 1 1 d D U . . .
Cu2 Cu 0.33643(3) 0.23916(2) 0.51404(2) 0.01018(6) Uani 1 1 d . . . . .

loop_
_atom_site_aniso_label
_atom_site_aniso_U_11
_atom_site_aniso_U_22
_atom_site_aniso_U_33
_atom_site_aniso_U_23
_atom_site_aniso_U_13
_atom_site_aniso_U_12
C1 0.0127(10) 0.0224(11) 0.0189(12) -0.0023(9) 0.0033(8) 0.0018(8)
C2 0.0111(9) 0.0190(10) 0.0104(10) 0.0002(8) 0.0011(7) 0.0002(8)
C3 0.0146(10) 0.0194(11) 0.0154(11) -0.0018(9) 0.0024(8) -0.0034(8)
C4 0.0164(10) 0.0151(10) 0.0108(11) -0.0006(8) 0.0016(8) -0.0038(8)
C5 0.0257(12) 0.0147(11) 0.0198(12) -0.0037(8) 0.0033(9) -0.0058(8)
C6 0.0130(9) 0.0129(9) 0.0126(11) -0.0015(8) 0.0042(8) 0.0008(8)
C7 0.0109(9) 0.0115(9) 0.0125(11) 0.0013(8) 0.0040(7) -0.0008(7)
C8 0.0145(10) 0.0119(10) 0.0171(12) 0.0019(8) 0.0059(8) 0.0011(8)
C9 0.0152(10) 0.0137(10) 0.0165(11) 0.0054(8) 0.0032(8) 0.0020(8)
C10 0.0133(10) 0.0169(11) 0.0133(11) 0.0028(8) 0.0019(8) -0.0008(8)
C11 0.0121(9) 0.0125(10) 0.0125(11) 0.0018(8) 0.0042(7) -0.0010(7)
C12 0.0171(9) 0.0112(9) 0.0120(9) 0.0008(8) 0.0028(7) -0.0011(8)
C13 0.0220(12) 0.0268(13) 0.0170(12) -0.0027(10) -0.0009(9) -0.0080(10)
C14 0.0129(10) 0.0144(10) 0.0176(12) -0.0040(8) 0.0014(8) -0.0023(8)
C15 0.0142(10) 0.0143(10) 0.0204(12) -0.0016(8) 0.0064(8) -0.0024(8)
C16 0.0120(9) 0.0125(10) 0.0167(11) 0.0016(8) 0.0048(8) 0.0012(8)
C17 0.0162(11) 0.0185(11) 0.0212(12) 0.0061(9) 0.0031(9) -0.0029(8)
C18 0.0116(9) 0.0099(9) 0.0171(12) -0.0003(8) 0.0051(8) 0.0000(7)
C19 0.0178(10) 0.0133(10) 0.0229(13) 0.0023(9) 0.0099(9) 0.0042(8)
C20 0.0192(11) 0.0163(11) 0.0233(13) 0.0086(9) 0.0063(9) 0.0055(9)
C21 0.0171(10) 0.0201(11) 0.0151(11) 0.0046(9) 0.0010(8) 0.0011(8)
C22 0.0114(9) 0.0135(10) 0.0134(11) 0.0002(8) 0.0016(8) -0.0015(8)
C23 0.0092(9) 0.0159(10) 0.0159(11) -0.0012(8) 0.0044(8) -0.0001(7)
C24 0.0203(11) 0.0113(10) 0.0147(11) -0.0001(8) 0.0061(8) -0.0026(8)
N1 0.0123(9) 0.0124(9) 0.0123(9) -0.0010(7) 0.0031(7) 0.0015(7)
N2 0.0126(9) 0.0100(8) 0.0145(10) -0.0007(7) 0.0025(7) -0.0009(6)
N3 0.0101(8) 0.0102(8) 0.0136(10) 0.0003(7) 0.0034(7) 0.0002(6)
N4 0.0127(9) 0.0119(8) 0.0119(9) -0.0005(7) 0.0012(7) -0.0019(7)
N5 0.0123(9) 0.0131(9) 0.0111(9) 0.0017(7) 0.0013(7) 0.0001(7)
N6 0.0107(8) 0.0114(8) 0.0123(9) 0.0007(7) 0.0024(6) -0.0011(7)
O1 0.0168(8) 0.0126(7) 0.0156(8) 0.0003(6) 0.0052(6) 0.0004(6)
O2 0.0183(8) 0.0165(8) 0.0199(9) -0.0056(7) 0.0059(6) -0.0021(6)
O3 0.0196(7) 0.0148(8) 0.0169(8) -0.0002(7) 0.0069(6) 0.0039(7)
O4 0.0375(11) 0.0202(9) 0.0114(9) -0.0008(7) 0.0039(7) 0.0009(8)
Cu1 0.01000(11) 0.00886(11) 0.01129(12) 0.00051(9) 0.00177(8) 0.00086(9)
C25 0.0199(11) 0.0183(11) 0.0204(12) 0.0069(9) 0.0055(9) -0.0025(9)
C26 0.0123(10) 0.0117(10) 0.0201(12) -0.0002(8) 0.0056(8) -0.0004(8)
C27 0.0187(11) 0.0142(10) 0.0208(12) -0.0032(9) 0.0063(9) -0.0044(8)
C28 0.0168(10) 0.0139(10) 0.0187(12) -0.0038(8) 0.0056(9) -0.0024(8)
C29 0.0247(12) 0.0226(12) 0.0210(13) -0.0038(10) 0.0012(10) -0.0078(10)
C30 0.0180(9) 0.0123(9) 0.0116(10) -0.0013(8) 0.0042(7) -0.0014(9)
C31 0.0121(9) 0.0120(10) 0.0138(11) -0.0005(8) 0.0040(8) -0.0025(8)
C32 0.0144(10) 0.0144(10) 0.0133(11) 0.0018(8) 0.0021(8) -0.0004(8)
C33 0.0145(10) 0.0134(10) 0.0190(12) 0.0036(8) 0.0043(8) 0.0021(8)
C34 0.0150(10) 0.0109(10) 0.0188(12) 0.0015(8) 0.0065(8) 0.0016(8)
C35 0.0103(9) 0.0125(10) 0.0131(11) 0.0006(8) 0.0033(8) -0.0006(7)
C36 0.0121(9) 0.0131(9) 0.0136(11) -0.0013(8) 0.0031(8) 0.0016(7)
C37 0.0257(12) 0.0146(11) 0.0189(12) -0.0042(8) 0.0043(9) -0.0037(8)
C38 0.0170(10) 0.0147(10) 0.0122(11) 0.0003(8) 0.0024(8) -0.0037(8)
C39 0.0132(10) 0.0207(11) 0.0121(11) 0.0002(8) 0.0017(8) -0.0042(8)
C40 0.0122(10) 0.0167(10) 0.0122(11) 0.0019(8) 0.0026(7) -0.0005(8)
C41 0.0125(10) 0.0226(11) 0.0171(11) -0.0002(9) 0.0028(8) 0.0041(8)
C43 0.0124(9) 0.0113(9) 0.0147(11) 0.0008(8) 0.0041(8) 0.0007(8)
C44 0.0168(10) 0.0127(10) 0.0214(12) 0.0027(9) 0.0082(9) 0.0047(8)
C45 0.0181(10) 0.0156(10) 0.0236(13) 0.0051(9) 0.0042(9) 0.0051(8)
C46 0.0157(10) 0.0157(10) 0.0181(12) 0.0036(8) 0.0029(8) 0.0018(8)
C47 0.0133(10) 0.0110(9) 0.0144(11) 0.0002(8) 0.0035(8) -0.0007(7)
C48 0.0122(10) 0.0130(10) 0.0141(12) 0.0002(8) 0.0048(8) -0.0006(8)
C49 0.0188(10) 0.0103(9) 0.0154(12) 0.0000(8) 0.0079(8) -0.0011(8)
N7 0.0124(9) 0.0121(9) 0.0142(10) 0.0013(7) 0.0024(7) 0.0000(7)
N8 0.0158(9) 0.0117(9) 0.0135(10) -0.0002(7) 0.0028(7) -0.0017(7)
N10 0.0111(8) 0.0118(8) 0.0113(9) 0.0011(7) 0.0033(7) -0.0003(7)
N11 0.0137(9) 0.0126(9) 0.0131(10) -0.0012(7) 0.0024(7) 0.0009(7)
N12 0.0122(8) 0.0106(8) 0.0136(10) 0.0007(7) 0.0028(7) 0.0021(7)
N13 0.0107(8) 0.0097(8) 0.0138(10) -0.0002(7) 0.0035(7) -0.0003(7)
O5 0.0197(8) 0.0134(7) 0.0153(8) 0.0017(6) 0.0063(6) 0.0015(6)
O6 0.0241(9) 0.0145(8) 0.0182(9) -0.0024(6) 0.0060(7) 0.0004(7)
O7 0.0196(7) 0.0131(7) 0.0166(8) 0.0016(7) 0.0076(6) 0.0030(7)
O8 0.0358(10) 0.0196(9) 0.0157(9) -0.0012(7) 0.0067(7) 0.0026(8)
O9 0.0452(14) 0.0385(13) 0.0252(12) 0.0069(10) -0.0037(10) -0.0207(10)
O10 0.0524(15) 0.0459(14) 0.0249(12) 0.0133(10) -0.0127(10) -0.0317(12)
O11 0.0360(12) 0.0242(10) 0.0440(13) -0.0003(9) -0.0016(10) -0.0050(8)
Cu2 0.01011(11) 0.00843(11) 0.01212(13) 0.00091(9) 0.00237(8) 0.00078(9)

loop_
_atom_type_symbol
_atom_type_description
_atom_type_scat_dispersion_real
_atom_type_scat_dispersion_imag
_atom_type_scat_source
C C 0.0033 0.0016 'International Tables Vol C Tables 4.2.6.8 and 6.1.1.4'
H H 0.0000 0.0000 'International Tables Vol C Tables 4.2.6.8 and 6.1.1.4'
N N 0.0061 0.0033 'International Tables Vol C Tables 4.2.6.8 and 6.1.1.4'
O O 0.0106 0.0060 'International Tables Vol C Tables 4.2.6.8 and 6.1.1.4'
Cu Cu 0.3201 1.2651 'International Tables Vol C Tables 4.2.6.8 and 6.1.1.4'

loop_
_geom_angle_atom_site_label_1
_geom_angle_atom_site_label_2
_geom_angle_atom_site_label_3
_geom_angle
_geom_angle_site_symmetry_1
_geom_angle_site_symmetry_3
C2 C1 H1A 109.5 . .
C2 C1 H1B 109.5 . .
H1A C1 H1B 109.5 . .
C2 C1 H1C 109.5 . .
H1A C1 H1C 109.5 . .
H1B C1 H1C 109.5 . .
N1 C2 C3 109.7(2) . .
N1 C2 C1 122.5(2) . .
C3 C2 C1 127.8(2) . .
C4 C3 C2 106.4(2) . .
C4 C3 H3 126.8 . .
C2 C3 H3 126.8 . .
N2 C4 C3 106.3(2) . .
N2 C4 C5 122.6(2) . .
C3 C4 C5 131.1(2) . .
C4 C5 H5A 109.5 . .
C4 C5 H5B 109.5 . .
H5A C5 H5B 109.5 . .
C4 C5 H5C 109.5 . .
H5A C5 H5C 109.5 . .
H5B C5 H5C 109.5 . .
N2 C6 C7 110.37(18) . .
N2 C6 H6A 109.6 . .
C7 C6 H6A 109.6 . .
N2 C6 H6B 109.6 . .
C7 C6 H6B 109.6 . .
H6A C6 H6B 108.1 . .
N3 C7 C8 122.3(2) . .
N3 C7 C6 116.50(19) . .
C8 C7 C6 121.2(2) . .
C9 C8 C7 118.8(2) . .
C9 C8 H8 120.6 . .
C7 C8 H8 120.6 . .
C8 C9 C10 119.0(2) . .
C8 C9 H9 120.5 . .
C10 C9 H9 120.5 . .
C11 C10 C9 119.2(2) . .
C11 C10 H10 120.4 . .
C9 C10 H10 120.4 . .
N3 C11 C10 122.2(2) . .
N3 C11 C12 116.51(19) . .
C10 C11 C12 121.3(2) . .
N4 C12 C11 110.80(18) . .
N4 C12 H12A 109.5 . .
C11 C12 H12A 109.5 . .
N4 C12 H12B 109.5 . .
C11 C12 H12B 109.5 . .
H12A C12 H12B 108.1 . .
C14 C13 H13A 109.5 . .
C14 C13 H13B 109.5 . .
H13A C13 H13B 109.5 . .
C14 C13 H13C 109.5 . .
H13A C13 H13C 109.5 . .
H13B C13 H13C 109.5 . .
N4 C14 C15 106.1(2) . .
N4 C14 C13 122.8(2) . .
C15 C14 C13 131.1(2) . .
C14 C15 C16 107.0(2) . .
C14 C15 H15 126.5 . .
C16 C15 H15 126.5 . .
N5 C16 C15 109.7(2) . .
N5 C16 C17 122.9(2) . .
C15 C16 C17 127.4(2) . .
C16 C17 H17A 109.5 . .
C16 C17 H17B 109.5 . .
H17A C17 H17B 109.5 . .
C16 C17 H17C 109.5 . .
H17A C17 H17C 109.5 . .
H17B C17 H17C 109.5 . .
N6 C18 C19 120.8(2) . .
N6 C18 C23 115.6(2) . .
C19 C18 C23 123.6(2) . .
C20 C19 C18 118.6(2) . .
C20 C19 H19 120.7 . .
C18 C19 H19 120.7 . .
C19 C20 C21 119.7(2) . .
C19 C20 H20 120.1 . .
C21 C20 H20 120.1 . .
C22 C21 C20 118.5(2) . .
C22 C21 H21 120.8 . .
C20 C21 H21 120.8 . .
N6 C22 C21 121.1(2) . .
N6 C22 C24 115.8(2) . .
C21 C22 C24 123.0(2) . .
O2 C23 O1 126.9(2) . .
O2 C23 C18 118.0(2) . .
O1 C23 C18 115.0(2) . .
O4 C24 O3 127.3(2) . .
O4 C24 C22 117.0(2) . .
O3 C24 C22 115.7(2) . .
C2 N1 N2 105.59(19) . .
C2 N1 Cu1 136.96(16) . .
N2 N1 Cu1 116.96(14) . .
C4 N2 N1 111.97(19) . .
C4 N2 C6 128.6(2) . .
N1 N2 C6 119.47(18) . .
C11 N3 C7 118.6(2) . .
C11 N3 Cu1 120.86(15) . .
C7 N3 Cu1 120.57(16) . .
C14 N4 N5 112.03(19) . .
C14 N4 C12 128.4(2) . .
N5 N4 C12 119.53(18) . .
C16 N5 N4 105.15(18) . .
C16 N5 Cu1 137.27(16) . .
N4 N5 Cu1 117.58(14) . .
C22 N6 C18 121.1(2) . .
C22 N6 Cu1 121.04(16) . .
C18 N6 Cu1 117.66(17) . .
C23 O1 Cu1 105.45(14) . .
C24 O3 Cu1 109.51(14) . .
N6 Cu1 N3 177.58(8) . .
N6 Cu1 N5 90.41(8) . .
N3 Cu1 N5 87.21(8) . .
N6 Cu1 N1 94.95(8) . .
N3 Cu1 N1 87.42(8) . .
N5 Cu1 N1 174.52(8) . .
N6 Cu1 O1 75.65(7) . .
N3 Cu1 O1 103.66(7) . .
N5 Cu1 O1 85.43(7) . .
N1 Cu1 O1 94.75(7) . .
N6 Cu1 O3 74.92(7) . .
N3 Cu1 O3 105.91(7) . .
N5 Cu1 O3 98.81(7) . .
N1 Cu1 O3 83.76(7) . .
O1 Cu1 O3 150.28(6) . .
C26 C25 H25A 109.5 . .
C26 C25 H25B 109.5 . .
H25A C25 H25B 109.5 . .
C26 C25 H25C 109.5 . .
H25A C25 H25C 109.5 . .
H25B C25 H25C 109.5 . .
N7 C26 C27 109.7(2) . .
N7 C26 C25 123.2(2) . .
C27 C26 C25 127.1(2) . .
C28 C27 C26 106.8(2) . .
C28 C27 H27 126.6 . .
C26 C27 H27 126.6 . .
N8 C28 C27 106.0(2) . .
N8 C28 C29 122.9(2) . .
C27 C28 C29 131.0(2) . .
C28 C29 H29A 109.5 . .
C28 C29 H29B 109.5 . .
H29A C29 H29B 109.5 . .
C28 C29 H29C 109.5 . .
H29A C29 H29C 109.5 . .
H29B C29 H29C 109.5 . .
N8 C30 C31 111.25(18) . .
N8 C30 H30A 109.4 . .
C31 C30 H30A 109.4 . .
N8 C30 H30B 109.4 . .
C31 C30 H30B 109.4 . .
H30A C30 H30B 108.0 . .
N10 C31 C32 121.6(2) . .
N10 C31 C30 117.0(2) . .
C32 C31 C30 121.3(2) . .
C33 C32 C31 119.4(2) . .
C33 C32 H32 120.3 . .
C31 C32 H32 120.3 . .
C32 C33 C34 118.8(2) . .
C32 C33 H33 120.6 . .
C34 C33 H33 120.6 . .
C35 C34 C33 118.8(2) . .
C35 C34 H34 120.6 . .
C33 C34 H34 120.6 . .
N10 C35 C34 122.3(2) . .
N10 C35 C36 116.89(19) . .
C34 C35 C36 120.8(2) . .
N11 C36 C35 110.13(19) . .
N11 C36 H36A 109.6 . .
C35 C36 H36A 109.6 . .
N11 C36 H36B 109.6 . .
C35 C36 H36B 109.6 . .
H36A C36 H36B 108.1 . .
C38 C37 H37A 109.5 . .
C38 C37 H37B 109.5 . .
H37A C37 H37B 109.5 . .
C38 C37 H37C 109.5 . .
H37A C37 H37C 109.5 . .
H37B C37 H37C 109.5 . .
N11 C38 C39 106.0(2) . .
N11 C38 C37 122.7(2) . .
C39 C38 C37 131.3(2) . .
C38 C39 C40 106.6(2) . .
C38 C39 H39 126.7 . .
C40 C39 H39 126.7 . .
N12 C40 C39 109.9(2) . .
N12 C40 C41 122.5(2) . .
C39 C40 C41 127.6(2) . .
C40 C41 H41A 109.5 . .
C40 C41 H41B 109.5 . .
H41A C41 H41B 109.5 . .
C40 C41 H41C 109.5 . .
H41A C41 H41C 109.5 . .
H41B C41 H41C 109.5 . .
N13 C43 C44 120.7(2) . .
N13 C43 C48 114.9(2) . .
C44 C43 C48 124.4(2) . .
C43 C44 C45 119.1(2) . .
C43 C44 H44 120.5 . .
C45 C44 H44 120.5 . .
C46 C45 C44 119.4(2) . .
C46 C45 H45 120.3 . .
C44 C45 H45 120.3 . .
C45 C46 C47 119.1(2) . .
C45 C46 H46 120.5 . .
C47 C46 H46 120.5 . .
N13 C47 C46 120.9(2) . .
N13 C47 C49 116.16(19) . .
C46 C47 C49 122.8(2) . .
O6 C48 O5 127.0(2) . .
O6 C48 C43 118.2(2) . .
O5 C48 C43 114.8(2) . .
O8 C49 O7 127.4(2) . .
O8 C49 C47 116.7(2) . .
O7 C49 C47 115.9(2) . .
C26 N7 N8 105.52(19) . .
C26 N7 Cu2 136.64(17) . .
N8 N7 Cu2 117.70(14) . .
C28 N8 N7 111.90(19) . .
C28 N8 C30 128.2(2) . .
N7 N8 C30 119.75(18) . .
C35 N10 C31 119.1(2) . .
C35 N10 Cu2 120.53(15) . .
C31 N10 Cu2 120.39(16) . .
C38 N11 N12 111.93(19) . .
C38 N11 C36 128.4(2) . .
N12 N11 C36 119.63(18) . .
C40 N12 N11 105.62(18) . .
C40 N12 Cu2 136.97(16) . .
N11 N12 Cu2 116.96(14) . .
C43 N13 C47 120.7(2) . .
C43 N13 Cu2 118.93(17) . .
C47 N13 Cu2 120.30(15) . .
C48 O5 Cu2 105.66(15) . .
C49 O7 Cu2 109.32(14) . .
H2D O9 H1D 103(5) . .
H4D O10 H3D 117(5) . .
H6D O11 H5D 105(4) . .
N13 Cu2 N10 178.23(9) . .
N13 Cu2 N7 90.59(8) . .
N10 Cu2 N7 87.69(8) . .
N13 Cu2 N12 93.94(8) . .
N10 Cu2 N12 87.77(8) . .
N7 Cu2 N12 175.28(8) . .
N13 Cu2 O5 75.33(7) . .
N10 Cu2 O5 104.06(7) . .
N7 Cu2 O5 84.91(7) . .
N12 Cu2 O5 94.94(7) . .
N13 Cu2 O7 75.10(7) . .
N10 Cu2 O7 105.57(7) . .
N7 Cu2 O7 98.15(7) . .
N12 Cu2 O7 84.33(7) . .
O5 Cu2 O7 150.30(6) . .

loop_
_geom_bond_atom_site_label_1
_geom_bond_atom_site_label_2
_geom_bond_distance
_geom_bond_site_symmetry_2
C1 C2 1.498(3) .
C1 H1A 0.9800 .
C1 H1B 0.9800 .
C1 H1C 0.9800 .
C2 N1 1.348(3) .
C2 C3 1.410(3) .
C3 C4 1.385(3) .
C3 H3 0.9500 .
C4 N2 1.354(3) .
C4 C5 1.495(3) .
C5 H5A 0.9800 .
C5 H5B 0.9800 .
C5 H5C 0.9800 .
C6 N2 1.460(3) .
C6 C7 1.505(3) .
C6 H6A 0.9900 .
C6 H6B 0.9900 .
C7 N3 1.350(3) .
C7 C8 1.392(3) .
C8 C9 1.389(3) .
C8 H8 0.9500 .
C9 C10 1.392(3) .
C9 H9 0.9500 .
C10 C11 1.385(3) .
C10 H10 0.9500 .
C11 N3 1.350(3) .
C11 C12 1.507(3) .
C12 N4 1.454(3) .
C12 H12A 0.9900 .
C12 H12B 0.9900 .
C13 C14 1.499(3) .
C13 H13A 0.9800 .
C13 H13B 0.9800 .
C13 H13C 0.9800 .
C14 N4 1.353(3) .
C14 C15 1.376(3) .
C15 C16 1.399(3) .
C15 H15 0.9500 .
C16 N5 1.351(3) .
C16 C17 1.498(3) .
C17 H17A 0.9800 .
C17 H17B 0.9800 .
C17 H17C 0.9800 .
C18 N6 1.344(3) .
C18 C19 1.394(3) .
C18 C23 1.522(3) .
C19 C20 1.393(4) .
C19 H19 0.9500 .
C20 C21 1.396(4) .
C20 H20 0.9500 .
C21 C22 1.390(3) .
C21 H21 0.9500 .
C22 N6 1.340(3) .
C22 C24 1.526(3) .
C23 O2 1.244(3) .
C23 O1 1.266(3) .
C24 O4 1.249(3) .
C24 O3 1.265(3) .
N1 N2 1.369(3) .
N1 Cu1 2.069(2) .
N3 Cu1 2.0349(19) .
N4 N5 1.369(3) .
N5 Cu1 2.063(2) .
N6 Cu1 1.986(2) .
O1 Cu1 2.3526(17) .
O3 Cu1 2.3787(17) .
C25 C26 1.490(4) .
C25 H25A 0.9800 .
C25 H25B 0.9800 .
C25 H25C 0.9800 .
C26 N7 1.350(3) .
C26 C27 1.402(3) .
C27 C28 1.380(4) .
C27 H27 0.9500 .
C28 N8 1.359(3) .
C28 C29 1.488(4) .
C29 H29A 0.9800 .
C29 H29B 0.9800 .
C29 H29C 0.9800 .
C30 N8 1.452(3) .
C30 C31 1.505(3) .
C30 H30A 0.9900 .
C30 H30B 0.9900 .
C31 N10 1.353(3) .
C31 C32 1.390(3) .
C32 C33 1.389(3) .
C32 H32 0.9500 .
C33 C34 1.395(3) .
C33 H33 0.9500 .
C34 C35 1.391(3) .
C34 H34 0.9500 .
C35 N10 1.345(3) .
C35 C36 1.505(3) .
C36 N11 1.463(3) .
C36 H36A 0.9900 .
C36 H36B 0.9900 .
C37 C38 1.494(3) .
C37 H37A 0.9800 .
C37 H37B 0.9800 .
C37 H37C 0.9800 .
C38 N11 1.352(3) .
C38 C39 1.389(3) .
C39 C40 1.399(3) .
C39 H39 0.9500 .
C40 N12 1.345(3) .
C40 C41 1.500(3) .
C41 H41A 0.9800 .
C41 H41B 0.9800 .
C41 H41C 0.9800 .
C43 N13 1.342(3) .
C43 C44 1.390(3) .
C43 C48 1.533(3) .
C44 C45 1.393(4) .
C44 H44 0.9500 .
C45 C46 1.380(4) .
C45 H45 0.9500 .
C46 C47 1.391(3) .
C46 H46 0.9500 .
C47 N13 1.346(3) .
C47 C49 1.523(3) .
C48 O6 1.248(3) .
C48 O5 1.261(3) .
C49 O8 1.250(3) .
C49 O7 1.258(3) .
N7 N8 1.366(3) .
N7 Cu2 2.053(2) .
N10 Cu2 2.0311(19) .
N11 N12 1.367(3) .
N12 Cu2 2.065(2) .
N13 Cu2 1.982(2) .
O5 Cu2 2.3682(17) .
O7 Cu2 2.3808(16) .
O9 H2D 0.75(5) .
O9 H1D 0.92(5) .
O10 H4D 0.83(5) .
O10 H3D 0.77(6) .
O11 H6D 0.97(5) .
O11 H5D 0.98(5) .

loop_
_geom_torsion_atom_site_label_1
_geom_torsion_atom_site_label_2
_geom_torsion_atom_site_label_3
_geom_torsion_atom_site_label_4
_geom_torsion
_geom_torsion_site_symmetry_1
_geom_torsion_site_symmetry_2
_geom_torsion_site_symmetry_3
_geom_torsion_site_symmetry_4
N1 C2 C3 C4 -0.1(3) . . . .
C1 C2 C3 C4 -179.1(2) . . . .
C2 C3 C4 N2 -0.4(3) . . . .
C2 C3 C4 C5 178.9(2) . . . .
N2 C6 C7 N3 -59.3(3) . . . .
N2 C6 C7 C8 120.6(2) . . . .
N3 C7 C8 C9 0.2(3) . . . .
C6 C7 C8 C9 -179.6(2) . . . .
C7 C8 C9 C10 -0.3(3) . . . .
C8 C9 C10 C11 0.8(3) . . . .
C9 C10 C11 N3 -1.2(3) . . . .
C9 C10 C11 C12 179.5(2) . . . .
N3 C11 C12 N4 -61.0(3) . . . .
C10 C11 C12 N4 118.4(2) . . . .
N4 C14 C15 C16 -0.7(3) . . . .
C13 C14 C15 C16 179.7(3) . . . .
C14 C15 C16 N5 0.5(3) . . . .
C14 C15 C16 C17 -178.5(2) . . . .
N6 C18 C19 C20 4.2(3) . . . .
C23 C18 C19 C20 -175.4(2) . . . .
C18 C19 C20 C21 -3.3(4) . . . .
C19 C20 C21 C22 -1.0(4) . . . .
C20 C21 C22 N6 4.5(4) . . . .
C20 C21 C22 C24 -172.0(2) . . . .
N6 C18 C23 O2 157.9(2) . . . .
C19 C18 C23 O2 -22.4(3) . . . .
N6 C18 C23 O1 -21.8(3) . . . .
C19 C18 C23 O1 157.9(2) . . . .
N6 C22 C24 O4 167.3(2) . . . .
C21 C22 C24 O4 -16.0(3) . . . .
N6 C22 C24 O3 -13.8(3) . . . .
C21 C22 C24 O3 162.9(2) . . . .
C3 C2 N1 N2 0.5(3) . . . .
C1 C2 N1 N2 179.7(2) . . . .
C3 C2 N1 Cu1 -170.77(18) . . . .
C1 C2 N1 Cu1 8.4(4) . . . .
C3 C4 N2 N1 0.8(3) . . . .
C5 C4 N2 N1 -178.7(2) . . . .
C3 C4 N2 C6 179.5(2) . . . .
C5 C4 N2 C6 0.0(4) . . . .
C2 N1 N2 C4 -0.8(3) . . . .
Cu1 N1 N2 C4 172.52(16) . . . .
C2 N1 N2 C6 -179.6(2) . . . .
Cu1 N1 N2 C6 -6.3(3) . . . .
C7 C6 N2 C4 -114.2(3) . . . .
C7 C6 N2 N1 64.4(3) . . . .
C10 C11 N3 C7 1.1(3) . . . .
C12 C11 N3 C7 -179.55(19) . . . .
C10 C11 N3 Cu1 -177.64(17) . . . .
C12 C11 N3 Cu1 1.7(3) . . . .
C8 C7 N3 C11 -0.6(3) . . . .
C6 C7 N3 C11 179.3(2) . . . .
C8 C7 N3 Cu1 178.16(17) . . . .
C6 C7 N3 Cu1 -2.0(3) . . . .
C15 C14 N4 N5 0.7(3) . . . .
C13 C14 N4 N5 -179.6(2) . . . .
C15 C14 N4 C12 -177.5(2) . . . .
C13 C14 N4 C12 2.1(4) . . . .
C11 C12 N4 C14 -121.0(2) . . . .
C11 C12 N4 N5 60.9(3) . . . .
C15 C16 N5 N4 -0.1(3) . . . .
C17 C16 N5 N4 179.0(2) . . . .
C15 C16 N5 Cu1 179.47(18) . . . .
C17 C16 N5 Cu1 -1.5(4) . . . .
C14 N4 N5 C16 -0.4(3) . . . .
C12 N4 N5 C16 178.02(19) . . . .
C14 N4 N5 Cu1 179.99(15) . . . .
C12 N4 N5 Cu1 -1.6(3) . . . .
C21 C22 N6 C18 -3.7(3) . . . .
C24 C22 N6 C18 173.1(2) . . . .
C21 C22 N6 Cu1 -177.88(18) . . . .
C24 C22 N6 Cu1 -1.1(3) . . . .
C19 C18 N6 C22 -0.8(3) . . . .
C23 C18 N6 C22 178.91(19) . . . .
C19 C18 N6 Cu1 173.59(17) . . . .
C23 C18 N6 Cu1 -6.7(3) . . . .
O2 C23 O1 Cu1 -146.8(2) . . . .
C18 C23 O1 Cu1 32.9(2) . . . .
O4 C24 O3 Cu1 -162.6(2) . . . .
C22 C24 O3 Cu1 18.6(2) . . . .
N7 C26 C27 C28 -0.6(3) . . . .
C25 C26 C27 C28 178.2(2) . . . .
C26 C27 C28 N8 0.5(3) . . . .
C26 C27 C28 C29 -180.0(3) . . . .
N8 C30 C31 N10 60.7(3) . . . .
N8 C30 C31 C32 -120.0(2) . . . .
N10 C31 C32 C33 0.5(3) . . . .
C30 C31 C32 C33 -178.7(2) . . . .
C31 C32 C33 C34 -0.4(3) . . . .
C32 C33 C34 C35 0.4(3) . . . .
C33 C34 C35 N10 -0.6(3) . . . .
C33 C34 C35 C36 -179.8(2) . . . .
N10 C35 C36 N11 59.3(3) . . . .
C34 C35 C36 N11 -121.4(2) . . . .
N11 C38 C39 C40 0.8(3) . . . .
C37 C38 C39 C40 -178.6(3) . . . .
C38 C39 C40 N12 -0.4(3) . . . .
C38 C39 C40 C41 178.9(2) . . . .
N13 C43 C44 C45 -2.0(3) . . . .
C48 C43 C44 C45 176.8(2) . . . .
C43 C44 C45 C46 2.0(4) . . . .
C44 C45 C46 C47 0.2(4) . . . .
C45 C46 C47 N13 -2.7(3) . . . .
C45 C46 C47 C49 173.4(2) . . . .
N13 C43 C48 O6 -155.2(2) . . . .
C44 C43 C48 O6 26.0(3) . . . .
N13 C43 C48 O5 24.4(3) . . . .
C44 C43 C48 O5 -154.4(2) . . . .
N13 C47 C49 O8 -169.2(2) . . . .
C46 C47 C49 O8 14.5(3) . . . .
N13 C47 C49 O7 12.1(3) . . . .
C46 C47 C49 O7 -164.2(2) . . . .
C27 C26 N7 N8 0.4(3) . . . .
C25 C26 N7 N8 -178.5(2) . . . .
C27 C26 N7 Cu2 -174.98(18) . . . .
C25 C26 N7 Cu2 6.1(4) . . . .
C27 C28 N8 N7 -0.3(3) . . . .
C29 C28 N8 N7 -179.8(2) . . . .
C27 C28 N8 C30 175.8(2) . . . .
C29 C28 N8 C30 -3.8(4) . . . .
C26 N7 N8 C28 0.0(3) . . . .
Cu2 N7 N8 C28 176.36(15) . . . .
C26 N7 N8 C30 -176.51(19) . . . .
Cu2 N7 N8 C30 -0.1(3) . . . .
C31 C30 N8 C28 125.2(2) . . . .
C31 C30 N8 N7 -59.0(3) . . . .
C34 C35 N10 C31 0.6(3) . . . .
C36 C35 N10 C31 179.9(2) . . . .
C34 C35 N10 Cu2 -177.96(17) . . . .
C36 C35 N10 Cu2 1.3(3) . . . .
C32 C31 N10 C35 -0.6(3) . . . .
C30 C31 N10 C35 178.6(2) . . . .
C32 C31 N10 Cu2 177.97(17) . . . .
C30 C31 N10 Cu2 -2.8(3) . . . .
C39 C38 N11 N12 -0.9(3) . . . .
C37 C38 N11 N12 178.6(2) . . . .
C39 C38 N11 C36 179.6(2) . . . .
C37 C38 N11 C36 -0.9(4) . . . .
C35 C36 N11 C38 115.3(3) . . . .
C35 C36 N11 N12 -64.1(3) . . . .
C39 C40 N12 N11 -0.1(3) . . . .
C41 C40 N12 N11 -179.5(2) . . . .
C39 C40 N12 Cu2 171.51(18) . . . .
C41 C40 N12 Cu2 -7.9(4) . . . .
C38 N11 N12 C40 0.7(3) . . . .
C36 N11 N12 C40 -179.8(2) . . . .
C38 N11 N12 Cu2 -172.92(16) . . . .
C36 N11 N12 Cu2 6.6(3) . . . .
C44 C43 N13 C47 -0.4(3) . . . .
C48 C43 N13 C47 -179.29(19) . . . .
C44 C43 N13 Cu2 -177.91(17) . . . .
C48 C43 N13 Cu2 3.2(3) . . . .
C46 C47 N13 C43 2.8(3) . . . .
C49 C47 N13 C43 -173.6(2) . . . .
C46 C47 N13 Cu2 -179.79(17) . . . .
C49 C47 N13 Cu2 3.9(3) . . . .
O6 C48 O5 Cu2 146.2(2) . . . .
C43 C48 O5 Cu2 -33.3(2) . . . .
O8 C49 O7 Cu2 163.0(2) . . . .
C47 C49 O7 Cu2 -18.4(2) . . . .
